data_7049666
loop_
_publ_author_name
'Miles-Hobbs, Alexandra M.'
'Hunt, Eliza'
'Pringle, Paul. G.'
'Sparkes, Hazel A.'

_publ_section_title
;
 Ring size effects in cyclic fluorophosphites: ligands that span the
 bonding space between phosphites and PF3
;
_journal_name_full 'Dalton Transactions'
_journal_paper_doi 10.1039/C9DT00893D
_journal_year 2019
_chemical_formula_moiety 'C40 H24 F4 O8 P4 Pt, C6 H5 Cl'
_chemical_formula_sum 'C46 H29 Cl F4 O8 P4 Pt'
_chemical_formula_weight 1140.11
_space_group_crystal_system tetragonal
_space_group_IT_number 85
_space_group_name_Hall '-P 4a'
_space_group_name_H-M_alt 'P 4/n'
_symmetry_space_group_name_Hall '-P 4a'
_symmetry_space_group_name_H-M 'P 4/n :2'
_atom_sites_solution_hydrogens geom
_atom_sites_solution_primary dual
_audit_creation_date 2018-06-28
_audit_creation_method
;
Olex2 1.2
(compiled 2018.05.29 svn.r3508 for OlexSys, GUI svn.r5506)
;
_audit_update_record
;
2019-02-19 deposited with the CCDC.    2019-04-02 downloaded from the CCDC.
;
_cell_angle_alpha 90
_cell_angle_beta 90
_cell_angle_gamma 90
_cell_formula_units_Z 2
_cell_length_a 15.2985(4)
_cell_length_b 15.2985(4)
_cell_length_c 8.8050(3)
_cell_measurement_reflns_used 2923
_cell_measurement_temperature 200(2)
_cell_measurement_theta_max 23.22
_cell_measurement_theta_min 2.31
_cell_volume 2060.76(10)
_computing_cell_refinement 'SAINT v8.37A (Bruker, 2015)'
_computing_data_collection 'Bruker Apex suite'
_computing_data_reduction 'SAINT v8.37A (Bruker, 2015)'
_computing_molecular_graphics 'Olex2 (Dolomanov et al., 2009)'
_computing_publication_material 'Olex2 (Dolomanov et al., 2009)'
_computing_structure_refinement 'ShelXL (Sheldrick, 2015)'
_computing_structure_solution 'ShelXT (Sheldrick, 2015)'
_diffrn_ambient_temperature 200(2)
_diffrn_detector 'Bruker area detector'
_diffrn_detector_type 'CCD area detector'
_diffrn_measured_fraction_theta_full 1.000
_diffrn_measured_fraction_theta_max 1.000
_diffrn_measurement_device 'Bruker Apex II kappa CCD area detector'
_diffrn_measurement_device_type 'Bruker APEX-II CCD'
_diffrn_measurement_method '\f and \w scans'
_diffrn_radiation_monochromator graphite
_diffrn_radiation_type MoK\a
_diffrn_radiation_wavelength 0.71073
_diffrn_reflns_av_R_equivalents 0.0734
_diffrn_reflns_av_unetI/netI 0.0435
_diffrn_reflns_Laue_measured_fraction_full 1.000
_diffrn_reflns_Laue_measured_fraction_max 1.000
_diffrn_reflns_limit_h_max 19
_diffrn_reflns_limit_h_min -20
_diffrn_reflns_limit_k_max 20
_diffrn_reflns_limit_k_min -18
_diffrn_reflns_limit_l_max 11
_diffrn_reflns_limit_l_min -11
_diffrn_reflns_number 18431
_diffrn_reflns_point_group_measured_fraction_full 1.000
_diffrn_reflns_point_group_measured_fraction_max 1.000
_diffrn_reflns_theta_full 25.242
_diffrn_reflns_theta_max 27.881
_diffrn_reflns_theta_min 1.883
_diffrn_source 'fine-focus sealed tube'
_diffrn_standards_number 0
_exptl_absorpt_coefficient_mu 3.701
_exptl_absorpt_correction_T_max 0.7456
_exptl_absorpt_correction_T_min 0.5522
_exptl_absorpt_correction_type multi-scan
_exptl_absorpt_process_details
'SADABS-2014/5 (Bruker,2014/5) was used for absorption correction. wR2(int) was 0.0995 before and 0.0610 after correction. The Ratio of minimum to maximum transmission is 0.7406. The \l/2 correction factor is Not present.'
_exptl_crystal_colour colourless
_exptl_crystal_colour_primary colourless
_exptl_crystal_density_diffrn 1.837
_exptl_crystal_description needle
_exptl_crystal_F_000 1120
_exptl_crystal_size_max 0.379
_exptl_crystal_size_mid 0.117
_exptl_crystal_size_min 0.102
_refine_diff_density_max 0.641
_refine_diff_density_min -0.784
_refine_diff_density_rms 0.106
_refine_ls_extinction_method none
_refine_ls_goodness_of_fit_ref 1.176
_refine_ls_hydrogen_treatment constr
_refine_ls_matrix_type full
_refine_ls_number_parameters 180
_refine_ls_number_reflns 2476
_refine_ls_number_restraints 85
_refine_ls_restrained_S_all 1.164
_refine_ls_R_factor_all 0.0587
_refine_ls_R_factor_gt 0.0390
_refine_ls_shift/su_max 0.004
_refine_ls_shift/su_mean 0.000
_refine_ls_structure_factor_coef Fsqd
_refine_ls_weighting_details 'w=1/[\s^2^(Fo^2^)+6.7301P] where P=(Fo^2^+2Fc^2^)/3'
_refine_ls_weighting_scheme calc
_refine_ls_wR_factor_gt 0.0679
_refine_ls_wR_factor_ref 0.0724
_reflns_Friedel_coverage 0.000
_reflns_number_gt 1935
_reflns_number_total 2476
_reflns_threshold_expression 'I > 2\s(I)'
_cod_data_source_file c9dt00893d2.cif
_cod_data_source_block 4b
_cod_original_cell_volume 2060.76(13)
_cod_database_code 7049666
_shelx_shelxl_version_number 2017/1
_shelx_space_group_comment
;
The symmetry employed for this shelxl refinement is uniquely defined
by the following loop, which should always be used as a source of
symmetry information in preference to the above space-group names.
They are only intended as comments.
;
_shelx_estimated_absorpt_t_max 0.704
_shelx_estimated_absorpt_t_min 0.334
_olex2_refinement_description
;
1. Fixed Uiso
 At 1.2 times of:
  All C(H) groups
2. Restrained distances
 C12-Cl1 \\sim C16-Cl1
 with sigma of 0.02
3. Uiso/Uaniso restraints and constraints
Cl1 \\sim C11 \\sim C12 \\sim C13 \\sim C14 \\sim C15 \\sim C16: within 2A with
sigma of 0.004 and sigma for terminal atoms of 0.008
Uanis(C11) \\sim Ueq, Uanis(C16) \\sim Ueq, Uanis(C15) \\sim Ueq, Uanis(C14)
\\sim Ueq, Uanis(C13) \\sim Ueq, Uanis(C12) \\sim Ueq, Uanis(Cl1) \\sim Ueq:
with sigma of 0.01 and sigma for terminal atoms of 0.02
4. Others
 Fixed Sof: Cl1(0.25) C11(0.25) C12(0.25) H12(0.25) C13(0.25) H13(0.25)
 C14(0.25) H14(0.25) C15(0.25) H15(0.25) C16(0.25) H16(0.25)
5.a Aromatic/amide H refined with riding coordinates:
 C2(H2), C9(H9), C3(H3), C8(H8), C10(H10), C4(H4), C12(H12), C13(H13),
 C14(H14), C15(H15), C16(H16)
5.b Fitted hexagon refined as free rotating group:
 C11(C12,C13,C14,C15,C16)
;
_olex2_submission_special_instructions 'No special instructions were received'

loop_
_space_group_symop_operation_xyz
'x, y, z'
'-x+1/2, -y+1/2, z'
'-y+1/2, x, z'
'y, -x+1/2, z'
'-x, -y, -z'
'x-1/2, y-1/2, -z'
'y-1/2, -x, -z'
'-y, x-1/2, -z'

loop_
_atom_site_label
_atom_site_type_symbol
_atom_site_fract_x
_atom_site_fract_y
_atom_site_fract_z
_atom_site_U_iso_or_equiv
_atom_site_adp_type
_atom_site_occupancy
_atom_site_site_symmetry_order
_atom_site_calc_flag
_atom_site_refinement_flags_posn
_atom_site_refinement_flags_adp
_atom_site_refinement_flags_occupancy
_atom_site_disorder_assembly
_atom_site_disorder_group
Pt1 Pt 0.250000 0.750000 0.000000 0.02244(10) Uani 1 4 d S T P . .
P1 P 0.33940(8) 0.83265(8) 0.13933(14) 0.0231(3) Uani 1 1 d . . . . .
F1 F 0.31512(18) 0.93154(18) 0.1656(3) 0.0323(7) Uani 1 1 d . . . . .
Cl1 Cl 0.7307(10) 0.749(5) 0.5037(9) 0.082(4) Uani 0.25 1 d D U . A -1
O1 O 0.3548(2) 0.8034(2) 0.3113(3) 0.0278(8) Uani 1 1 d . . . . .
O2 O 0.4372(2) 0.8462(2) 0.0779(3) 0.0278(8) Uani 1 1 d . . . . .
C1 C 0.4221(3) 0.8392(3) 0.4004(5) 0.0272(12) Uani 1 1 d . . . . .
C7 C 0.5025(3) 0.8842(3) 0.1701(6) 0.0283(11) Uani 1 1 d . . . . .
C6 C 0.4948(3) 0.8769(3) 0.3282(6) 0.0267(11) Uani 1 1 d . . . . .
C2 C 0.4146(4) 0.8330(4) 0.5532(6) 0.0337(13) Uani 1 1 d . . . . .
H2 H 0.364383 0.807408 0.598611 0.040 Uiso 1 1 calc R . . . .
C9 C 0.6398(4) 0.9550(4) 0.1946(7) 0.0483(16) Uani 1 1 d . . . . .
H9 H 0.689016 0.982014 0.148389 0.058 Uiso 1 1 calc R . . . .
C3 C 0.4833(4) 0.8656(4) 0.6425(7) 0.0435(16) Uani 1 1 d . . . . .
H3 H 0.479222 0.861515 0.749965 0.052 Uiso 1 1 calc R . . . .
C5 C 0.5638(4) 0.9097(4) 0.4213(7) 0.0370(14) Uani 1 1 d . . . . .
C8 C 0.5718(4) 0.9225(4) 0.1029(6) 0.0402(14) Uani 1 1 d . . . . .
H8 H 0.574605 0.927557 -0.004573 0.048 Uiso 1 1 calc R . . . .
C10 C 0.6360(4) 0.9482(4) 0.3488(7) 0.0460(15) Uani 1 1 d . . . . .
H10 H 0.683077 0.969809 0.408345 0.055 Uiso 1 1 calc R . . . .
C4 C 0.5545(4) 0.9022(4) 0.5810(7) 0.0467(17) Uani 1 1 d . . . . .
H4 H 0.599497 0.923594 0.645393 0.056 Uiso 1 1 calc R . . . .
C11 C 0.7487(10) 0.750(4) 0.6942(11) 0.067(3) Uani 0.25 1 d . U . A -1
C12 C 0.8338(9) 0.750(3) 0.7493(14) 0.066(3) Uani 0.25 1 d DG U . A -1
H12 H 0.881695 0.750078 0.680501 0.079 Uiso 0.25 1 calc R . . A -1
C13 C 0.8490(9) 0.751(2) 0.9049(15) 0.065(3) Uani 0.25 1 d G U . A -1
H13 H 0.907163 0.751539 0.942536 0.078 Uiso 0.25 1 calc R . . A -1
C14 C 0.7789(10) 0.752(3) 1.0055(12) 0.067(3) Uani 0.25 1 d G U . A -1
H14 H 0.789284 0.752096 1.111881 0.080 Uiso 0.25 1 calc R . . A -1
C15 C 0.6938(9) 0.751(3) 0.9504(14) 0.067(3) Uani 0.25 1 d G U . A -1
H15 H 0.645936 0.751191 1.019193 0.081 Uiso 0.25 1 calc R . . A -1
C16 C 0.6787(9) 0.750(3) 0.7948(15) 0.067(3) Uani 0.25 1 d DG U . A -1
H16 H 0.620465 0.749730 0.757158 0.081 Uiso 0.25 1 calc R . . A -1

loop_
_atom_site_aniso_label
_atom_site_aniso_U_11
_atom_site_aniso_U_22
_atom_site_aniso_U_33
_atom_site_aniso_U_23
_atom_site_aniso_U_13
_atom_site_aniso_U_12
Pt1 0.02120(12) 0.02120(12) 0.02493(16) 0.000 0.000 0.000
P1 0.0233(6) 0.0219(6) 0.0240(6) 0.0005(5) 0.0000(5) -0.0014(5)
F1 0.0352(17) 0.0232(15) 0.0386(16) -0.0027(13) -0.0035(13) 0.0027(13)
Cl1 0.078(7) 0.062(6) 0.107(3) -0.002(9) -0.004(5) 0.001(9)
O1 0.0270(19) 0.0328(19) 0.0235(16) 0.0039(14) -0.0025(14) -0.0074(15)
O2 0.0253(18) 0.0323(19) 0.0259(17) -0.0022(15) 0.0031(14) -0.0056(15)
C1 0.032(3) 0.023(3) 0.026(3) 0.001(2) -0.004(2) -0.001(2)
C7 0.023(3) 0.027(3) 0.035(3) -0.001(2) -0.004(2) -0.002(2)
C6 0.025(3) 0.024(3) 0.031(3) 0.001(2) -0.001(2) 0.001(2)
C2 0.034(3) 0.037(3) 0.031(3) -0.002(2) -0.003(2) -0.002(2)
C9 0.030(3) 0.049(4) 0.066(4) 0.008(3) 0.000(3) -0.016(3)
C3 0.055(4) 0.046(4) 0.029(3) -0.008(3) -0.015(3) -0.006(3)
C5 0.031(3) 0.029(3) 0.051(4) 0.000(3) -0.009(3) -0.002(3)
C8 0.037(3) 0.042(3) 0.041(3) 0.004(3) -0.001(3) -0.011(3)
C10 0.036(3) 0.043(4) 0.060(4) 0.001(3) -0.013(3) -0.012(3)
C4 0.045(4) 0.050(4) 0.045(4) -0.006(3) -0.020(3) -0.007(3)
C11 0.064(5) 0.055(4) 0.081(4) -0.001(5) 0.003(4) 0.001(5)
C12 0.064(5) 0.056(4) 0.077(5) -0.001(5) 0.003(4) 0.001(4)
C13 0.065(5) 0.056(5) 0.075(5) -0.001(5) 0.005(4) 0.001(5)
C14 0.066(5) 0.057(5) 0.077(5) -0.001(5) 0.005(4) 0.001(5)
C15 0.066(5) 0.057(5) 0.079(5) 0.000(5) 0.005(4) 0.000(5)
C16 0.065(5) 0.057(4) 0.080(5) 0.000(5) 0.004(4) 0.000(5)

loop_
_atom_type_symbol
_atom_type_description
_atom_type_scat_dispersion_real
_atom_type_scat_dispersion_imag
_atom_type_scat_source
C C 0.0033 0.0016 'International Tables Vol C Tables 4.2.6.8 and 6.1.1.4'
H H 0.0000 0.0000 'International Tables Vol C Tables 4.2.6.8 and 6.1.1.4'
Cl Cl 0.1484 0.1585 'International Tables Vol C Tables 4.2.6.8 and 6.1.1.4'
F F 0.0171 0.0103 'International Tables Vol C Tables 4.2.6.8 and 6.1.1.4'
O O 0.0106 0.0060 'International Tables Vol C Tables 4.2.6.8 and 6.1.1.4'
P P 0.1023 0.0942 'International Tables Vol C Tables 4.2.6.8 and 6.1.1.4'
Pt Pt -1.7033 8.3905 'International Tables Vol C Tables 4.2.6.8 and 6.1.1.4'

loop_
_geom_angle_atom_site_label_1
_geom_angle_atom_site_label_2
_geom_angle_atom_site_label_3
_geom_angle
_geom_angle_site_symmetry_1
_geom_angle_site_symmetry_3
P1 Pt1 P1 107.61(3) . 7_565
P1 Pt1 P1 107.61(3) 7_565 2_565
P1 Pt1 P1 113.26(6) . 2_565
P1 Pt1 P1 107.61(3) 2_565 8_665
P1 Pt1 P1 107.61(3) . 8_665
P1 Pt1 P1 113.25(6) 7_565 8_665
F1 P1 Pt1 118.74(12) . .
F1 P1 O1 99.47(17) . .
F1 P1 O2 98.34(18) . .
O1 P1 Pt1 116.97(13) . .
O1 P1 O2 102.61(18) . .
O2 P1 Pt1 117.37(13) . .
C1 O1 P1 121.9(3) . .
C7 O2 P1 121.3(3) . .
C6 C1 O1 119.1(4) . .
C2 C1 O1 117.8(5) . .
C2 C1 C6 123.1(5) . .
C6 C7 O2 118.6(4) . .
C8 C7 O2 118.9(5) . .
C8 C7 C6 122.5(5) . .
C1 C6 C5 118.0(5) . .
C7 C6 C1 123.3(5) . .
C7 C6 C5 118.7(5) . .
C1 C2 H2 121.1 . .
C1 C2 C3 117.9(6) . .
C3 C2 H2 121.1 . .
C8 C9 H9 119.6 . .
C10 C9 H9 119.6 . .
C10 C9 C8 120.8(5) . .
C2 C3 H3 119.0 . .
C4 C3 C2 122.0(6) . .
C4 C3 H3 119.0 . .
C10 C5 C6 117.9(6) . .
C10 C5 C4 124.3(6) . .
C4 C5 C6 117.8(6) . .
C7 C8 C9 118.9(5) . .
C7 C8 H8 120.6 . .
C9 C8 H8 120.6 . .
C9 C10 C5 121.2(6) . .
C9 C10 H10 119.4 . .
C5 C10 H10 119.4 . .
C3 C4 C5 121.1(6) . .
C3 C4 H4 119.4 . .
C5 C4 H4 119.4 . .
C12 C11 Cl1 119.7(7) . .
C12 C11 C16 120.0 . .
C16 C11 Cl1 120.3(7) . .
C11 C12 H12 120.0 . .
C13 C12 C11 120.0 . .
C13 C12 H12 120.0 . .
C12 C13 H13 120.0 . .
C12 C13 C14 120.0 . .
C14 C13 H13 120.0 . .
C13 C14 H14 120.0 . .
C13 C14 C15 120.0 . .
C15 C14 H14 120.0 . .
C14 C15 H15 120.0 . .
C16 C15 C14 120.0 . .
C16 C15 H15 120.0 . .
C11 C16 H16 120.0 . .
C15 C16 C11 120.0 . .
C15 C16 H16 120.0 . .

loop_
_geom_bond_atom_site_label_1
_geom_bond_atom_site_label_2
_geom_bond_distance
_geom_bond_site_symmetry_2
Pt1 P1 2.2303(12) .
Pt1 P1 2.2303(12) 2_565
Pt1 P1 2.2303(12) 7_565
Pt1 P1 2.2303(12) 8_665
P1 F1 1.575(3) .
P1 O1 1.596(3) .
P1 O2 1.604(3) .
Cl1 C11 1.700(12) .
O1 C1 1.406(6) .
O2 C7 1.412(6) .
C1 C6 1.405(7) .
C1 C2 1.354(7) .
C7 C6 1.401(7) .
C7 C8 1.348(7) .
C6 C5 1.428(7) .
C2 H2 0.9500 .
C2 C3 1.405(7) .
C9 H9 0.9500 .
C9 C8 1.408(8) .
C9 C10 1.363(8) .
C3 H3 0.9500 .
C3 C4 1.339(9) .
C5 C10 1.405(8) .
C5 C4 1.418(7) .
C8 H8 0.9500 .
C10 H10 0.9500 .
C4 H4 0.9500 .
C11 C12 1.3900 .
C11 C16 1.3900 .
C12 H12 0.9500 .
C12 C13 1.3900 .
C13 H13 0.9500 .
C13 C14 1.3900 .
C14 H14 0.9500 .
C14 C15 1.3900 .
C15 H15 0.9500 .
C15 C16 1.3900 .
C16 H16 0.9500 .

loop_
_geom_torsion_atom_site_label_1
_geom_torsion_atom_site_label_2
_geom_torsion_atom_site_label_3
_geom_torsion_atom_site_label_4
_geom_torsion
Pt1 P1 O1 C1 167.1(3)
Pt1 P1 O2 C7 -168.8(3)
P1 O1 C1 C6 -22.4(6)
P1 O1 C1 C2 159.5(4)
P1 O2 C7 C6 26.4(6)
P1 O2 C7 C8 -156.6(4)
F1 P1 O1 C1 -63.8(4)
F1 P1 O2 C7 62.7(4)
Cl1 C11 C12 C13 180(5)
Cl1 C11 C16 C15 -180(5)
O1 P1 O2 C7 -39.1(4)
O1 C1 C6 C7 2.7(8)
O1 C1 C6 C5 -177.6(5)
O1 C1 C2 C3 177.6(5)
O2 P1 O1 C1 37.1(4)
O2 C7 C6 C1 -4.7(8)
O2 C7 C6 C5 175.5(5)
O2 C7 C8 C9 -175.6(5)
C1 C6 C5 C10 -179.4(5)
C1 C6 C5 C4 -0.2(9)
C1 C2 C3 C4 0.3(10)
C7 C6 C5 C10 0.4(8)
C7 C6 C5 C4 179.6(6)
C6 C1 C2 C3 -0.4(10)
C6 C7 C8 C9 1.3(9)
C6 C5 C10 C9 0.7(9)
C6 C5 C4 C3 0.1(11)
C2 C1 C6 C7 -179.4(6)
C2 C1 C6 C5 0.3(9)
C2 C3 C4 C5 -0.1(11)
C8 C7 C6 C1 178.4(5)
C8 C7 C6 C5 -1.4(8)
C8 C9 C10 C5 -0.9(10)
C10 C9 C8 C7 -0.2(10)
C10 C5 C4 C3 179.3(6)
C4 C5 C10 C9 -178.5(7)
C11 C12 C13 C14 0.0
C12 C11 C16 C15 0.0
C12 C13 C14 C15 0.0
C13 C14 C15 C16 0.0
C14 C15 C16 C11 0.0
C16 C11 C12 C13 0.0
